data_1551588
loop_
_publ_author_name
'LIM, Jongwan'
'SHIN, Yunseok'
'RYU, Sanghoon'
'MITSUHASHI, Ryoji'
'OMOTE, Masataka'
'SAKIYAMA, Hiroshi'
'MIKURIYA, Masahiro'

_publ_section_title
;
 Ferromagnetic Dinuclear Nickel(II) Complex with a Schiff-base Having a
 Di-\m-phenolato-\m-methanol-bridged Core
;
_journal_issue 0
_journal_name_full 'X-ray Structure Analysis Online'
_journal_page_first 21
_journal_paper_doi 10.2116/xraystruct.33.21
_journal_volume 33
_journal_year 2017
_chemical_formula_sum 'C43 H56 N4 Ni2 O11'
_chemical_formula_weight 922.33
_space_group_crystal_system monoclinic
_space_group_IT_number 9
_space_group_name_Hall 'C -2yc'
_space_group_name_H-M_alt 'C 1 c 1'
_symmetry_space_group_name_Hall 'C -2yc'
_symmetry_space_group_name_H-M 'C 1 c 1'
_atom_sites_solution_hydrogens geom
_audit_creation_method SHELXL-2014/7
_cell_angle_alpha 90
_cell_angle_beta 110.483(2)
_cell_angle_gamma 90
_cell_formula_units_Z 4
_cell_length_a 18.157(2)
_cell_length_b 13.1691(17)
_cell_length_c 18.880(3)
_cell_measurement_reflns_used 7392
_cell_measurement_temperature 90(2)
_cell_measurement_theta_max 28.538
_cell_measurement_theta_min 2.046
_cell_volume 4229.0(10)
_computing_cell_refinement 'Bruker SMART'
_computing_data_collection 'Bruker SMART'
_computing_data_reduction 'Bruker SAINT'
_computing_structure_refinement 'SHELXL-2014/7 (Sheldrick, 2014)'
_computing_structure_solution 'SHELXT 2014/5 (Sheldrick, 2014)'
_diffrn_ambient_temperature 90(2)
_diffrn_measured_fraction_theta_full 0.999
_diffrn_measured_fraction_theta_max 0.960
_diffrn_measurement_device_type 'CCD area detector'
_diffrn_measurement_method 'phi and omega scans'
_diffrn_radiation_type MoK\a
_diffrn_radiation_wavelength 0.71073
_diffrn_reflns_av_R_equivalents 0.0421
_diffrn_reflns_av_unetI/netI 0.0675
_diffrn_reflns_Laue_measured_fraction_full 0.999
_diffrn_reflns_Laue_measured_fraction_max 0.960
_diffrn_reflns_limit_h_max 24
_diffrn_reflns_limit_h_min -24
_diffrn_reflns_limit_k_max 17
_diffrn_reflns_limit_k_min -17
_diffrn_reflns_limit_l_max 19
_diffrn_reflns_limit_l_min -24
_diffrn_reflns_number 13766
_diffrn_reflns_point_group_measured_fraction_full 0.999
_diffrn_reflns_point_group_measured_fraction_max 0.960
_diffrn_reflns_theta_full 25.242
_diffrn_reflns_theta_max 28.538
_diffrn_reflns_theta_min 2.046
_diffrn_source 'sealed tube'
_exptl_absorpt_coefficient_mu 0.956
_exptl_absorpt_correction_T_max 0.894
_exptl_absorpt_correction_T_min 0.762
_exptl_absorpt_correction_type multi-scan
_exptl_absorpt_process_details SADABS
_exptl_crystal_colour green
_exptl_crystal_density_diffrn 1.449
_exptl_crystal_description block
_exptl_crystal_F_000 1944
_exptl_crystal_size_max 0.300
_exptl_crystal_size_mid 0.150
_exptl_crystal_size_min 0.120
_refine_diff_density_max 0.850
_refine_diff_density_min -0.460
_refine_diff_density_rms 0.098
_refine_ls_abs_structure_details
;
 Refined as an inversion twin.
;
_refine_ls_abs_structure_Flack 0.43(3)
_refine_ls_extinction_method none
_refine_ls_goodness_of_fit_ref 0.926
_refine_ls_hydrogen_treatment constr
_refine_ls_matrix_type full
_refine_ls_number_parameters 547
_refine_ls_number_reflns 7392
_refine_ls_number_restraints 2
_refine_ls_restrained_S_all 0.926
_refine_ls_R_factor_all 0.0663
_refine_ls_R_factor_gt 0.0532
_refine_ls_shift/su_max 0.000
_refine_ls_shift/su_mean 0.000
_refine_ls_structure_factor_coef Fsqd
_refine_ls_weighting_details 'w=1/[\s^2^(Fo^2^)+(0.1000P)^2^] where P=(Fo^2^+2Fc^2^)/3'
_refine_ls_weighting_scheme calc
_refine_ls_wR_factor_gt 0.1342
_refine_ls_wR_factor_ref 0.1455
_reflns_Friedel_coverage 0.998
_reflns_Friedel_fraction_full 0.999
_reflns_Friedel_fraction_max 0.960
_reflns_number_gt 6253
_reflns_number_total 7392
_reflns_threshold_expression 'I > 2\s(I)'
_cod_data_source_file 33_21_1.txt
_cod_data_source_block Ni11161m_0m
_cod_database_code 1551588
_shelx_shelxl_version_number 2014/7
_shelx_space_group_comment
;
The symmetry employed for this shelxl refinement is uniquely defined
by the following loop, which should always be used as a source of
symmetry information in preference to the above space-group names.
They are only intended as comments.
;
_shelx_estimated_absorpt_t_min 0.762
_shelx_estimated_absorpt_t_max 0.894

loop_
_space_group_symop_operation_xyz
'x, y, z'
'x, -y, z+1/2'
'x+1/2, y+1/2, z'
'x+1/2, -y+1/2, z+1/2'

loop_
_atom_site_label
_atom_site_type_symbol
_atom_site_fract_x
_atom_site_fract_y
_atom_site_fract_z
_atom_site_U_iso_or_equiv
_atom_site_adp_type
_atom_site_occupancy
_atom_site_site_symmetry_order
_atom_site_calc_flag
_atom_site_refinement_flags_posn
_atom_site_refinement_flags_adp
O1 O 0.6147(3) 0.4473(4) 0.6406(3) 0.0193(11) Uani 1 1 d . .
C1 C 0.6810(4) 0.4995(5) 0.6712(5) 0.0170(16) Uani 1 1 d . .
C2 C 0.7094(5) 0.5178(5) 0.7493(5) 0.0202(16) Uani 1 1 d . .
H2 H 0.6805 0.4928 0.7789 0.024 Uiso 1 1 calc R U
C3 C 0.7778(4) 0.5708(6) 0.7845(5) 0.0203(17) Uani 1 1 d . .
H3 H 0.7963 0.5798 0.8378 0.024 Uiso 1 1 calc R U
C4 C 0.8208(5) 0.6120(6) 0.7414(6) 0.0220(19) Uani 1 1 d . .
H4 H 0.8676 0.6499 0.7649 0.026 Uiso 1 1 calc R U
C5 C 0.7939(4) 0.5960(5) 0.6666(5) 0.0184(16) Uani 1 1 d . .
H5 H 0.8224 0.6240 0.6376 0.022 Uiso 1 1 calc R U
C6 C 0.7251(4) 0.5396(5) 0.6284(4) 0.0125(14) Uani 1 1 d . .
C7 C 0.7064(4) 0.5187(5) 0.5479(4) 0.0130(14) Uani 1 1 d . .
H7 H 0.7347 0.5570 0.5232 0.016 Uiso 1 1 calc R U
N1 N 0.6573(3) 0.4560(4) 0.5074(4) 0.0122(13) Uani 1 1 d . .
C8 C 0.6571(4) 0.4411(5) 0.4310(4) 0.0152(15) Uani 1 1 d . .
H8 H 0.6773 0.5028 0.4139 0.018 Uiso 1 1 calc R U
H8A H 0.6028 0.4288 0.3960 0.018 Uiso 1 1 calc R U
C9 C 0.7090(4) 0.3503(6) 0.4298(5) 0.0170(15) Uani 1 1 d . .
H9 H 0.6956 0.2913 0.4555 0.020 Uiso 1 1 calc R U
H9A H 0.7014 0.3308 0.3770 0.020 Uiso 1 1 calc R U
O2 O 0.7890(3) 0.3813(3) 0.4689(4) 0.0192(13) Uani 1 1 d . .
C10 C 0.8427(5) 0.2980(6) 0.4877(5) 0.0170(15) Uani 1 1 d . .
H10 H 0.8903 0.3155 0.4762 0.020 Uiso 1 1 calc R U
H10A H 0.8179 0.2378 0.4573 0.020 Uiso 1 1 calc R U
C11 C 0.8650(5) 0.2742(6) 0.5712(5) 0.0242(18) Uani 1 1 d . .
H11 H 0.9114 0.2289 0.5874 0.029 Uiso 1 1 calc R U
H11A H 0.8793 0.3379 0.6008 0.029 Uiso 1 1 calc R U
O3 O 0.8008(3) 0.2261(4) 0.5860(3) 0.0214(12) Uani 1 1 d . .
C12 C 0.7793(4) 0.2801(5) 0.6414(4) 0.0189(15) Uani 1 1 d . .
H12 H 0.7724 0.3530 0.6279 0.023 Uiso 1 1 calc R U
H12A H 0.8215 0.2738 0.6914 0.023 Uiso 1 1 calc R U
C13 C 0.7035(4) 0.2372(6) 0.6450(4) 0.0180(15) Uani 1 1 d . .
H13 H 0.7118 0.1651 0.6609 0.022 Uiso 1 1 calc R U
H13A H 0.6889 0.2747 0.6836 0.022 Uiso 1 1 calc R U
N2 N 0.6396(4) 0.2439(5) 0.5727(4) 0.0163(13) Uani 1 1 d . .
O6 O 0.2078(3) 0.3778(3) 0.5409(4) 0.0158(12) Uani 1 1 d . .
C30 C 0.1553(5) 0.2943(6) 0.5267(6) 0.0267(19) Uani 1 1 d . .
H30 H 0.1072 0.3152 0.5362 0.032 Uiso 1 1 calc R U
H30A H 0.1803 0.2387 0.5623 0.032 Uiso 1 1 calc R U
C31 C 0.1325(4) 0.2552(6) 0.4465(5) 0.0244(18) Uani 1 1 d . .
H31 H 0.0918 0.2020 0.4378 0.029 Uiso 1 1 calc R U
H31A H 0.1099 0.3114 0.4106 0.029 Uiso 1 1 calc R U
O7 O 0.1988(3) 0.2145(4) 0.4328(3) 0.0189(11) Uani 1 1 d . .
C32 C 0.2133(4) 0.2594(5) 0.3719(5) 0.0206(16) Uani 1 1 d . .
H32 H 0.2191 0.3337 0.3797 0.025 Uiso 1 1 calc R U
H32A H 0.1685 0.2466 0.3246 0.025 Uiso 1 1 calc R U
C33 C 0.2875(5) 0.2157(6) 0.3655(5) 0.0207(16) Uani 1 1 d . .
H33 H 0.2807 0.1420 0.3551 0.025 Uiso 1 1 calc R U
H33A H 0.2984 0.2485 0.3230 0.025 Uiso 1 1 calc R U
N4 N 0.3546(3) 0.2332(4) 0.4373(4) 0.0133(12) Uani 1 1 d . .
C34 C 0.3777(4) 0.1556(5) 0.4802(5) 0.0159(15) Uani 1 1 d . .
H34 H 0.3530 0.0931 0.4602 0.019 Uiso 1 1 calc R U
C35 C 0.4357(4) 0.1510(5) 0.5542(5) 0.0159(15) Uani 1 1 d . .
C36 C 0.4496(4) 0.0560(5) 0.5900(5) 0.0191(16) Uani 1 1 d . .
H36 H 0.4218 -0.0011 0.5628 0.023 Uiso 1 1 calc R U
C37 C 0.5008(4) 0.0414(6) 0.6617(5) 0.0237(17) Uani 1 1 d . .
H37 H 0.5087 -0.0244 0.6838 0.028 Uiso 1 1 calc R U
C38 C 0.5414(5) 0.1247(6) 0.7020(6) 0.027(2) Uani 1 1 d . .
H38 H 0.5767 0.1163 0.7524 0.033 Uiso 1 1 calc R U
C39 C 0.5302(4) 0.2199(5) 0.6687(5) 0.0177(15) Uani 1 1 d . .
H39 H 0.5576 0.2763 0.6972 0.021 Uiso 1 1 calc R U
C40 C 0.4801(4) 0.2352(5) 0.5947(4) 0.0092(13) Uani 1 1 d . .
O8 O 0.4769(3) 0.3269(3) 0.5627(3) 0.0118(10) Uani 1 1 d . .
O9 O 0.4928(3) 0.4978(3) 0.4828(3) 0.0209(13) Uani 1 1 d . .
C41 C 0.4883(4) 0.5856(5) 0.5239(5) 0.0280(16) Uani 1 1 d . .
H41 H 0.4428 0.6263 0.4943 0.042 Uiso 1 1 calc R U
H41A H 0.5364 0.6257 0.5343 0.042 Uiso 1 1 calc R U
H41B H 0.4827 0.5657 0.5718 0.042 Uiso 1 1 calc R U
O10 O 0.4965(3) 0.5885(4) 0.3546(3) 0.0313(12) Uani 1 1 d . .
H10B H 0.5040 0.5564 0.3193 0.047 Uiso 1 1 calc R U
C42 C 0.4423(5) 0.6693(6) 0.3239(5) 0.0345(18) Uani 1 1 d . .
H42 H 0.3955 0.6597 0.3378 0.052 Uiso 1 1 calc R U
H42A H 0.4269 0.6696 0.2687 0.052 Uiso 1 1 calc R U
H42B H 0.4672 0.7342 0.3442 0.052 Uiso 1 1 calc R U
O11 O 0.5208(3) 0.5191(4) 0.2285(4) 0.0339(13) Uani 1 1 d . .
H11B H 0.5516 0.5296 0.2048 0.051 Uiso 1 1 calc R U
C43 C 0.5050(5) 0.4121(6) 0.2286(5) 0.040(2) Uani 1 1 d . .
H43 H 0.5484 0.3738 0.2219 0.060 Uiso 1 1 calc R U
H43A H 0.4560 0.3963 0.1871 0.060 Uiso 1 1 calc R U
H43B H 0.4998 0.3933 0.2768 0.060 Uiso 1 1 calc R U
Ni1 Ni 0.57921(4) 0.37618(6) 0.54118(4) 0.0115(2) Uani 1 1 d . .
Ni2 Ni 0.40920(4) 0.36940(6) 0.45825(4) 0.0116(2) Uani 1 1 d . .
C14 C 0.6230(4) 0.1619(5) 0.5340(4) 0.0136(14) Uani 1 1 d . .
H14 H 0.6517 0.1030 0.5569 0.016 Uiso 1 1 calc R U
C15 C 0.5650(4) 0.1491(5) 0.4589(4) 0.0134(14) Uani 1 1 d . .
C16 C 0.5584(4) 0.0481(5) 0.4287(5) 0.0192(16) Uani 1 1 d . .
H16 H 0.5918 -0.0036 0.4581 0.023 Uiso 1 1 calc R U
C17 C 0.5068(5) 0.0244(5) 0.3600(5) 0.0237(17) Uani 1 1 d . .
H17 H 0.5024 -0.0437 0.3423 0.028 Uiso 1 1 calc R U
C18 C 0.4593(5) 0.1008(6) 0.3148(5) 0.0223(17) Uani 1 1 d . .
H18 H 0.4229 0.0844 0.2662 0.027 Uiso 1 1 calc R U
C19 C 0.4649(4) 0.1981(6) 0.3401(5) 0.0202(16) Uani 1 1 d . .
H19 H 0.4341 0.2495 0.3080 0.024 Uiso 1 1 calc R U
C20 C 0.5170(4) 0.2243(5) 0.4150(4) 0.0155(15) Uani 1 1 d . .
O4 O 0.5149(3) 0.3186(3) 0.4384(3) 0.0130(11) Uani 1 1 d . .
O5 O 0.3619(3) 0.4210(4) 0.3533(3) 0.0180(11) Uani 1 1 d . .
C21 C 0.3035(4) 0.4822(5) 0.3274(4) 0.0142(14) Uani 1 1 d . .
C22 C 0.2747(4) 0.5045(5) 0.2483(5) 0.0175(15) Uani 1 1 d . .
H22 H 0.2995 0.4742 0.2168 0.021 Uiso 1 1 calc R U
C23 C 0.2124(4) 0.5683(5) 0.2168(5) 0.0199(17) Uani 1 1 d . .
H23 H 0.1940 0.5797 0.1638 0.024 Uiso 1 1 calc R U
C24 C 0.1754(5) 0.6165(5) 0.2599(6) 0.0208(18) Uani 1 1 d . .
H24 H 0.1335 0.6625 0.2373 0.025 Uiso 1 1 calc R U
C25 C 0.2003(4) 0.5968(5) 0.3368(5) 0.0181(16) Uani 1 1 d . .
H25 H 0.1741 0.6283 0.3666 0.022 Uiso 1 1 calc R U
C26 C 0.2638(4) 0.5308(5) 0.3718(5) 0.0175(16) Uani 1 1 d . .
C27 C 0.2818(4) 0.5154(5) 0.4509(5) 0.0168(15) Uani 1 1 d . .
H27 H 0.2530 0.5545 0.4746 0.020 Uiso 1 1 calc R U
N3 N 0.3345(4) 0.4522(4) 0.4941(4) 0.0141(13) Uani 1 1 d . .
C28 C 0.3364(4) 0.4430(5) 0.5720(4) 0.0162(15) Uani 1 1 d . .
H28 H 0.3153 0.5058 0.5867 0.019 Uiso 1 1 calc R U
H28A H 0.3913 0.4342 0.6066 0.019 Uiso 1 1 calc R U
C29 C 0.2879(4) 0.3534(5) 0.5789(5) 0.0155(15) Uani 1 1 d . .
H29 H 0.3023 0.2926 0.5558 0.019 Uiso 1 1 calc R U
H29A H 0.2974 0.3388 0.6328 0.019 Uiso 1 1 calc R U

loop_
_atom_site_aniso_label
_atom_site_aniso_U_11
_atom_site_aniso_U_22
_atom_site_aniso_U_33
_atom_site_aniso_U_23
_atom_site_aniso_U_13
_atom_site_aniso_U_12
O1 0.019(2) 0.023(2) 0.019(3) 0.000(2) 0.011(2) -0.0068(19)
C1 0.015(3) 0.010(3) 0.023(4) -0.003(3) 0.003(3) 0.001(2)
C2 0.017(4) 0.023(3) 0.021(4) -0.002(3) 0.008(3) 0.000(3)
C3 0.016(4) 0.026(4) 0.011(4) -0.006(3) -0.005(3) 0.002(3)
C4 0.016(4) 0.022(3) 0.026(5) -0.003(3) 0.004(4) 0.000(3)
C5 0.019(4) 0.017(3) 0.022(4) -0.001(3) 0.011(3) -0.004(3)
C6 0.013(3) 0.014(3) 0.010(4) 0.001(3) 0.003(3) 0.002(2)
C7 0.011(3) 0.012(3) 0.015(4) -0.001(3) 0.003(3) 0.003(2)
N1 0.008(3) 0.016(3) 0.013(3) 0.003(3) 0.005(2) -0.002(2)
C8 0.015(4) 0.015(3) 0.013(4) 0.000(3) 0.002(3) -0.005(3)
C9 0.016(4) 0.018(3) 0.015(4) -0.006(3) 0.003(3) 0.000(3)
O2 0.017(3) 0.016(2) 0.022(3) -0.002(2) 0.004(2) 0.0015(18)
C10 0.018(4) 0.020(3) 0.021(4) 0.000(3) 0.016(3) 0.005(3)
C11 0.020(4) 0.022(3) 0.029(5) 0.006(3) 0.007(3) 0.001(3)
O3 0.021(3) 0.023(2) 0.024(3) -0.001(2) 0.012(2) -0.0027(19)
C12 0.011(3) 0.028(3) 0.015(4) -0.001(3) 0.001(3) 0.000(3)
C13 0.013(3) 0.026(3) 0.012(4) 0.008(3) 0.001(3) 0.006(3)
N2 0.012(3) 0.024(3) 0.011(3) 0.002(3) 0.002(2) -0.003(2)
O6 0.010(3) 0.016(2) 0.020(3) 0.003(2) 0.004(2) 0.0011(17)
C30 0.021(4) 0.027(4) 0.031(5) -0.002(4) 0.009(4) 0.001(3)
C31 0.009(3) 0.027(3) 0.036(5) 0.000(3) 0.006(3) 0.002(3)
O7 0.016(2) 0.021(2) 0.017(3) 0.001(2) 0.002(2) 0.0017(18)
C32 0.020(4) 0.018(3) 0.015(4) 0.002(3) -0.005(3) -0.003(3)
C33 0.022(4) 0.024(3) 0.014(4) -0.004(3) 0.003(3) -0.006(3)
N4 0.012(3) 0.016(3) 0.013(3) -0.004(2) 0.006(2) -0.006(2)
C34 0.015(3) 0.016(3) 0.015(4) -0.002(3) 0.003(3) -0.005(2)
C35 0.014(3) 0.016(3) 0.018(4) 0.003(3) 0.005(3) 0.006(3)
C36 0.022(4) 0.017(3) 0.020(4) 0.001(3) 0.010(3) -0.009(3)
C37 0.019(4) 0.024(3) 0.028(5) 0.011(3) 0.008(3) 0.004(3)
C38 0.022(4) 0.033(4) 0.024(5) 0.008(4) 0.005(3) 0.000(3)
C39 0.014(3) 0.019(3) 0.020(4) 0.004(3) 0.007(3) -0.002(2)
C40 0.006(3) 0.012(3) 0.011(3) -0.001(3) 0.004(3) 0.001(2)
O8 0.010(2) 0.013(2) 0.011(3) 0.000(2) 0.001(2) -0.0025(17)
O9 0.015(2) 0.0124(18) 0.032(4) 0.0000(19) 0.005(3) 0.0034(18)
C41 0.029(4) 0.021(3) 0.035(5) -0.003(3) 0.013(4) 0.003(3)
O10 0.035(3) 0.039(3) 0.016(3) 0.005(3) 0.004(2) 0.012(2)
C42 0.032(4) 0.041(4) 0.030(5) 0.003(4) 0.010(4) 0.004(3)
O11 0.034(3) 0.038(3) 0.033(3) 0.003(3) 0.016(3) -0.004(2)
C43 0.044(5) 0.042(4) 0.033(5) 0.011(4) 0.011(4) -0.020(4)
Ni1 0.0114(4) 0.0120(4) 0.0105(5) -0.0003(4) 0.0033(4) -0.0007(3)
Ni2 0.0099(4) 0.0128(4) 0.0106(5) 0.0013(3) 0.0017(4) 0.0012(3)
C14 0.011(3) 0.018(3) 0.014(4) 0.006(3) 0.006(3) 0.002(2)
C15 0.015(3) 0.013(3) 0.014(4) 0.003(3) 0.007(3) 0.002(2)
C16 0.015(3) 0.014(3) 0.027(4) -0.002(3) 0.006(3) 0.003(2)
C17 0.022(4) 0.021(3) 0.027(4) -0.012(3) 0.006(3) 0.001(3)
C18 0.018(4) 0.032(4) 0.019(4) -0.016(4) 0.009(3) -0.004(3)
C19 0.016(3) 0.025(3) 0.015(4) -0.001(3) 0.000(3) 0.002(3)
C20 0.019(4) 0.017(3) 0.013(4) 0.000(3) 0.009(3) -0.001(3)
O4 0.014(3) 0.010(2) 0.014(3) 0.001(2) 0.003(2) 0.0012(17)
O5 0.018(2) 0.025(2) 0.009(2) 0.006(2) 0.002(2) 0.0100(19)
C21 0.016(3) 0.019(3) 0.009(4) -0.001(3) 0.005(3) -0.006(2)
C22 0.016(3) 0.025(3) 0.012(4) 0.003(3) 0.005(3) -0.004(3)
C23 0.020(4) 0.021(3) 0.018(4) 0.007(3) 0.007(3) -0.006(3)
C24 0.017(4) 0.018(3) 0.022(5) 0.007(3) 0.001(3) -0.001(3)
C25 0.011(4) 0.020(3) 0.016(4) 0.004(3) -0.004(3) -0.004(3)
C26 0.015(4) 0.013(3) 0.023(4) 0.003(3) 0.005(3) 0.000(3)
C27 0.012(4) 0.021(3) 0.017(4) -0.002(3) 0.004(3) 0.002(3)
N3 0.019(3) 0.012(2) 0.009(3) 0.002(2) 0.000(3) -0.003(2)
C28 0.017(4) 0.024(3) 0.006(4) 0.001(3) 0.002(3) 0.001(3)
C29 0.011(3) 0.020(3) 0.015(4) 0.000(3) 0.005(3) 0.004(3)

loop_
_atom_type_symbol
_atom_type_description
_atom_type_scat_dispersion_real
_atom_type_scat_dispersion_imag
_atom_type_scat_source
C C 0.0033 0.0016 'International Tables Vol C Tables 4.2.6.8 and 6.1.1.4'
H H 0.0000 0.0000 'International Tables Vol C Tables 4.2.6.8 and 6.1.1.4'
N N 0.0061 0.0033 'International Tables Vol C Tables 4.2.6.8 and 6.1.1.4'
O O 0.0106 0.0060 'International Tables Vol C Tables 4.2.6.8 and 6.1.1.4'
Ni Ni 0.3393 1.1124 'International Tables Vol C Tables 4.2.6.8 and 6.1.1.4'

loop_
_geom_angle_atom_site_label_1
_geom_angle_atom_site_label_2
_geom_angle_atom_site_label_3
_geom_angle
C1 O1 Ni1 126.7(5)
O1 C1 C2 119.4(7)
O1 C1 C6 123.3(7)
C2 C1 C6 117.4(7)
C3 C2 C1 122.2(8)
C3 C2 H2 118.9
C1 C2 H2 118.9
C2 C3 C4 120.1(8)
C2 C3 H3 119.9
C4 C3 H3 119.9
C5 C4 C3 118.3(8)
C5 C4 H4 120.9
C3 C4 H4 120.9
C4 C5 C6 123.4(8)
C4 C5 H5 118.3
C6 C5 H5 118.3
C5 C6 C1 118.6(7)
C5 C6 C7 118.0(7)
C1 C6 C7 123.3(6)
N1 C7 C6 127.6(7)
N1 C7 H7 116.2
C6 C7 H7 116.2
C7 N1 C8 116.4(6)
C7 N1 Ni1 124.9(6)
C8 N1 Ni1 118.7(5)
N1 C8 C9 109.4(6)
N1 C8 H8 109.8
C9 C8 H8 109.8
N1 C8 H8A 109.8
C9 C8 H8A 109.8
H8 C8 H8A 108.2
O2 C9 C8 106.7(6)
O2 C9 H9 110.4
C8 C9 H9 110.4
O2 C9 H9A 110.4
C8 C9 H9A 110.4
H9 C9 H9A 108.6
C10 O2 C9 112.9(5)
O2 C10 C11 109.2(6)
O2 C10 H10 109.8
C11 C10 H10 109.8
O2 C10 H10A 109.8
C11 C10 H10A 109.8
H10 C10 H10A 108.3
O3 C11 C10 110.7(7)
O3 C11 H11 109.5
C10 C11 H11 109.5
O3 C11 H11A 109.5
C10 C11 H11A 109.5
H11 C11 H11A 108.1
C12 O3 C11 111.7(6)
O3 C12 C13 109.5(6)
O3 C12 H12 109.8
C13 C12 H12 109.8
O3 C12 H12A 109.8
C13 C12 H12A 109.8
H12 C12 H12A 108.2
N2 C13 C12 112.1(6)
N2 C13 H13 109.2
C12 C13 H13 109.2
N2 C13 H13A 109.2
C12 C13 H13A 109.2
H13 C13 H13A 107.9
C14 N2 C13 115.9(6)
C14 N2 Ni1 124.1(5)
C13 N2 Ni1 120.0(5)
C29 O6 C30 115.1(6)
O6 C30 C31 112.5(7)
O6 C30 H30 109.1
C31 C30 H30 109.1
O6 C30 H30A 109.1
C31 C30 H30A 109.1
H30 C30 H30A 107.8
O7 C31 C30 111.0(7)
O7 C31 H31 109.4
C30 C31 H31 109.4
O7 C31 H31A 109.4
C30 C31 H31A 109.4
H31 C31 H31A 108.0
C32 O7 C31 113.9(6)
O7 C32 C33 109.6(6)
O7 C32 H32 109.7
C33 C32 H32 109.7
O7 C32 H32A 109.7
C33 C32 H32A 109.7
H32 C32 H32A 108.2
N4 C33 C32 109.7(6)
N4 C33 H33 109.7
C32 C33 H33 109.7
N4 C33 H33A 109.7
C32 C33 H33A 109.7
H33 C33 H33A 108.2
C34 N4 C33 115.7(6)
C34 N4 Ni2 123.8(5)
C33 N4 Ni2 120.3(5)
N4 C34 C35 128.3(7)
N4 C34 H34 115.9
C35 C34 H34 115.9
C36 C35 C40 117.6(7)
C36 C35 C34 117.1(7)
C40 C35 C34 125.3(7)
C37 C36 C35 123.4(7)
C37 C36 H36 118.3
C35 C36 H36 118.3
C36 C37 C38 118.6(7)
C36 C37 H37 120.7
C38 C37 H37 120.7
C39 C38 C37 120.0(9)
C39 C38 H38 120.0
C37 C38 H38 120.0
C38 C39 C40 121.9(7)
C38 C39 H39 119.1
C40 C39 H39 119.1
O8 C40 C39 119.5(6)
O8 C40 C35 122.0(6)
C39 C40 C35 118.4(6)
C40 O8 Ni2 127.5(4)
C40 O8 Ni1 117.1(4)
Ni2 O8 Ni1 90.2(2)
C41 O9 Ni2 125.1(4)
C41 O9 Ni1 118.6(4)
Ni2 O9 Ni1 82.38(13)
O9 C41 H41 109.5
O9 C41 H41A 109.5
H41 C41 H41A 109.5
O9 C41 H41B 109.5
H41 C41 H41B 109.5
H41A C41 H41B 109.5
C42 O10 H10B 109.5
O10 C42 H42 109.5
O10 C42 H42A 109.5
H42 C42 H42A 109.5
O10 C42 H42B 109.5
H42 C42 H42B 109.5
H42A C42 H42B 109.5
C43 O11 H11B 109.5
O11 C43 H43 109.5
O11 C43 H43A 109.5
H43 C43 H43A 109.5
O11 C43 H43B 109.5
H43 C43 H43B 109.5
H43A C43 H43B 109.5
O1 Ni1 O4 164.8(2)
O1 Ni1 N2 99.4(2)
O4 Ni1 N2 91.8(2)
O1 Ni1 N1 91.2(2)
O4 Ni1 N1 97.1(2)
N2 Ni1 N1 99.8(2)
O1 Ni1 O8 88.8(2)
O4 Ni1 O8 79.69(18)
N2 Ni1 O8 95.7(2)
N1 Ni1 O8 164.2(2)
O1 Ni1 O9 93.9(2)
O4 Ni1 O9 74.20(18)
N2 Ni1 O9 165.6(2)
N1 Ni1 O9 85.5(2)
O8 Ni1 O9 78.76(18)
O1 Ni1 Ni2 116.76(15)
O4 Ni1 Ni2 48.13(14)
N2 Ni1 Ni2 119.28(18)
N1 Ni1 Ni2 124.48(18)
O8 Ni1 Ni2 43.10(14)
O9 Ni1 Ni2 48.31(13)
O5 Ni2 O8 168.7(2)
O5 Ni2 N4 95.6(2)
O8 Ni2 N4 92.0(2)
O5 Ni2 N3 92.5(2)
O8 Ni2 N3 94.2(2)
N4 Ni2 N3 101.7(2)
O5 Ni2 O4 91.9(2)
O8 Ni2 O4 79.06(18)
N4 Ni2 O4 95.4(2)
N3 Ni2 O4 161.8(2)
O5 Ni2 O9 88.4(2)
O8 Ni2 O9 82.38(19)
N4 Ni2 O9 166.9(2)
N3 Ni2 O9 90.5(2)
O4 Ni2 O9 71.99(17)
O5 Ni2 Ni1 121.99(15)
O8 Ni2 Ni1 46.74(14)
N4 Ni2 Ni1 118.95(18)
N3 Ni2 Ni1 120.41(18)
O4 Ni2 Ni1 43.75(14)
O9 Ni2 Ni1 49.30(13)
N2 C14 C15 127.0(7)
N2 C14 H14 116.5
C15 C14 H14 116.5
C20 C15 C16 118.5(7)
C20 C15 C14 126.3(7)
C16 C15 C14 115.3(6)
C17 C16 C15 122.1(7)
C17 C16 H16 118.9
C15 C16 H16 118.9
C16 C17 C18 119.5(7)
C16 C17 H17 120.2
C18 C17 H17 120.2
C19 C18 C17 120.5(8)
C19 C18 H18 119.7
C17 C18 H18 119.7
C18 C19 C20 120.9(7)
C18 C19 H19 119.5
C20 C19 H19 119.5
O4 C20 C15 123.8(7)
O4 C20 C19 117.8(7)
C15 C20 C19 118.4(7)
C20 O4 Ni1 126.6(5)
C20 O4 Ni2 118.3(4)
Ni1 O4 Ni2 88.1(2)
C21 O5 Ni2 127.4(5)
O5 C21 C22 118.6(7)
O5 C21 C26 125.0(7)
C22 C21 C26 116.4(7)
C23 C22 C21 121.7(8)
C23 C22 H22 119.2
C21 C22 H22 119.2
C22 C23 C24 121.7(8)
C22 C23 H23 119.1
C24 C23 H23 119.1
C23 C24 C25 119.0(8)
C23 C24 H24 120.5
C25 C24 H24 120.5
C24 C25 C26 121.3(8)
C24 C25 H25 119.4
C26 C25 H25 119.4
C25 C26 C27 115.3(8)
C25 C26 C21 119.9(8)
C27 C26 C21 124.8(7)
N3 C27 C26 126.1(7)
N3 C27 H27 116.9
C26 C27 H27 116.9
C27 N3 C28 115.6(7)
C27 N3 Ni2 124.0(6)
C28 N3 Ni2 120.5(5)
N3 C28 C29 110.0(6)
N3 C28 H28 109.7
C29 C28 H28 109.7
N3 C28 H28A 109.7
C29 C28 H28A 109.7
H28 C28 H28A 108.2
O6 C29 C28 107.9(6)
O6 C29 H29 110.1
C28 C29 H29 110.1
O6 C29 H29A 110.1
C28 C29 H29A 110.1
H29 C29 H29A 108.4

loop_
_geom_bond_atom_site_label_1
_geom_bond_atom_site_label_2
_geom_bond_distance
O1 C1 1.330(9)
O1 Ni1 1.992(6)
C1 C2 1.402(11)
C1 C6 1.423(11)
C2 C3 1.376(10)
C2 H2 0.9500
C3 C4 1.418(12)
C3 H3 0.9500
C4 C5 1.340(13)
C4 H4 0.9500
C5 C6 1.414(10)
C5 H5 0.9500
C6 C7 1.465(10)
C7 N1 1.259(9)
C7 H7 0.9500
N1 C8 1.455(10)
N1 Ni1 2.038(6)
C8 C9 1.527(10)
C8 H8 0.9900
C8 H8A 0.9900
C9 O2 1.440(9)
C9 H9 0.9900
C9 H9A 0.9900
O2 C10 1.427(8)
C10 C11 1.517(11)
C10 H10 0.9900
C10 H10A 0.9900
C11 O3 1.437(9)
C11 H11 0.9900
C11 H11A 0.9900
O3 C12 1.427(9)
C12 C13 1.511(10)
C12 H12 0.9900
C12 H12A 0.9900
C13 N2 1.452(9)
C13 H13 0.9900
C13 H13A 0.9900
N2 C14 1.280(9)
N2 Ni1 2.033(6)
O6 C29 1.415(9)
O6 C30 1.418(9)
C30 C31 1.513(12)
C30 H30 0.9900
C30 H30A 0.9900
C31 O7 1.421(9)
C31 H31 0.9900
C31 H31A 0.9900
O7 C32 1.397(10)
C32 C33 1.508(11)
C32 H32 0.9900
C32 H32A 0.9900
C33 N4 1.490(10)
C33 H33 0.9900
C33 H33A 0.9900
N4 C34 1.280(9)
N4 Ni2 2.019(6)
C34 C35 1.426(11)
C34 H34 0.9500
C35 C36 1.403(10)
C35 C40 1.426(10)
C36 C37 1.363(11)
C36 H36 0.9500
C37 C38 1.390(11)
C37 H37 0.9500
C38 C39 1.385(10)
C38 H38 0.9500
C39 C40 1.389(10)
C39 H39 0.9500
C40 O8 1.343(8)
O8 Ni2 2.004(5)
O8 Ni1 2.136(5)
O9 C41 1.410(8)
O9 Ni2 2.210(5)
O9 Ni1 2.244(5)
C41 H41 0.9800
C41 H41A 0.9800
C41 H41B 0.9800
O10 C42 1.428(9)
O10 H10B 0.8400
C42 H42 0.9800
C42 H42A 0.9800
C42 H42B 0.9800
O11 C43 1.438(9)
O11 H11B 0.8400
C43 H43 0.9800
C43 H43A 0.9800
C43 H43B 0.9800
Ni1 O4 2.029(5)
Ni1 Ni2 2.9334(9)
Ni2 O5 1.983(5)
Ni2 N3 2.032(7)
Ni2 O4 2.185(5)
C14 C15 1.449(10)
C14 H14 0.9500
C15 C20 1.386(10)
C15 C16 1.436(9)
C16 C17 1.344(11)
C16 H16 0.9500
C17 C18 1.403(11)
C17 H17 0.9500
C18 C19 1.359(10)
C18 H18 0.9500
C19 C20 1.441(11)
C19 H19 0.9500
C20 O4 1.323(8)
O5 C21 1.285(9)
C21 C22 1.429(10)
C21 C26 1.433(10)
C22 C23 1.367(10)
C22 H22 0.9500
C23 C24 1.378(12)
C23 H23 0.9500
C24 C25 1.386(12)
C24 H24 0.9500
C25 C26 1.409(10)
C25 H25 0.9500
C26 C27 1.428(11)
C27 N3 1.315(9)
C27 H27 0.9500
N3 C28 1.464(9)
C28 C29 1.504(10)
C28 H28 0.9900
C28 H28A 0.9900
C29 H29 0.9900
C29 H29A 0.9900

loop_
_geom_hbond_atom_site_label_D
_geom_hbond_atom_site_label_H
_geom_hbond_atom_site_label_A
_geom_hbond_distance_DH
_geom_hbond_distance_HA
_geom_hbond_distance_DA
_geom_hbond_angle_DHA
_geom_hbond_site_symmetry_A
C7 H7 O7 0.95 2.62 3.343(9) 133.3 3
C8 H8A O4 0.99 2.49 3.089(8) 118.9 .
C13 H13A O1 0.99 2.62 3.189(9) 116.5 .
C31 H31 O10 0.99 2.41 3.307(10) 150.7 3_445
C33 H33A O5 0.99 2.52 3.066(9) 114.4 .
O10 H10B O11 0.84 1.91 2.727(8) 164.7 .
O11 H11B O1 0.84 1.96 2.799(7) 174.6 2_564
C28 H28A O8 0.99 2.45 3.032(9) 117.2 .
C29 H29 O7 0.99 2.63 3.232(10) 119.1 .

loop_
_geom_torsion_atom_site_label_1
_geom_torsion_atom_site_label_2
_geom_torsion_atom_site_label_3
_geom_torsion_atom_site_label_4
_geom_torsion
Ni1 O1 C1 C2 -160.1(5)
Ni1 O1 C1 C6 20.6(9)
O1 C1 C2 C3 179.6(6)
C6 C1 C2 C3 -1.1(11)
C1 C2 C3 C4 2.1(12)
C2 C3 C4 C5 -1.3(11)
C3 C4 C5 C6 -0.5(12)
C4 C5 C6 C1 1.5(11)
C4 C5 C6 C7 -173.7(7)
O1 C1 C6 C5 178.6(6)
C2 C1 C6 C5 -0.7(10)
O1 C1 C6 C7 -6.5(11)
C2 C1 C6 C7 174.3(6)
C5 C6 C7 N1 166.1(7)
C1 C6 C7 N1 -8.9(11)
C6 C7 N1 C8 -172.6(6)
C6 C7 N1 Ni1 7.8(10)
C7 N1 C8 C9 94.4(7)
Ni1 N1 C8 C9 -85.9(6)
N1 C8 C9 O2 -71.0(7)
C8 C9 O2 C10 166.3(7)
C9 O2 C10 C11 -103.4(8)
O2 C10 C11 O3 73.1(8)
C10 C11 O3 C12 -124.0(7)
C11 O3 C12 C13 170.4(6)
O3 C12 C13 N2 -59.0(8)
C12 C13 N2 C14 101.2(8)
C12 C13 N2 Ni1 -81.8(7)
C29 O6 C30 C31 -99.6(8)
O6 C30 C31 O7 64.9(9)
C30 C31 O7 C32 -123.4(7)
C31 O7 C32 C33 176.3(6)
O7 C32 C33 N4 -58.3(7)
C32 C33 N4 C34 104.3(7)
C32 C33 N4 Ni2 -80.5(7)
C33 N4 C34 C35 -174.6(8)
Ni2 N4 C34 C35 10.5(12)
N4 C34 C35 C36 179.2(8)
N4 C34 C35 C40 -0.3(14)
C40 C35 C36 C37 2.4(11)
C34 C35 C36 C37 -177.2(7)
C35 C36 C37 C38 0.3(12)
C36 C37 C38 C39 -1.0(13)
C37 C38 C39 C40 -1.1(13)
C38 C39 C40 O8 -173.8(7)
C38 C39 C40 C35 3.8(11)
C36 C35 C40 O8 173.2(6)
C34 C35 C40 O8 -7.3(12)
C36 C35 C40 C39 -4.3(10)
C34 C35 C40 C39 175.2(7)
C39 C40 O8 Ni2 -179.1(5)
C35 C40 O8 Ni2 3.4(9)
C39 C40 O8 Ni1 67.5(7)
C35 C40 O8 Ni1 -110.0(6)
C13 N2 C14 C15 -176.7(7)
Ni1 N2 C14 C15 6.4(11)
N2 C14 C15 C20 0.5(13)
N2 C14 C15 C16 -180.0(7)
C20 C15 C16 C17 -1.1(12)
C14 C15 C16 C17 179.3(7)
C15 C16 C17 C18 2.4(13)
C16 C17 C18 C19 -0.4(13)
C17 C18 C19 C20 -2.8(12)
C16 C15 C20 O4 176.3(7)
C14 C15 C20 O4 -4.1(12)
C16 C15 C20 C19 -2.1(11)
C14 C15 C20 C19 177.4(7)
C18 C19 C20 O4 -174.5(7)
C18 C19 C20 C15 4.0(11)
C15 C20 O4 Ni1 0.1(10)
C19 C20 O4 Ni1 178.5(5)
C15 C20 O4 Ni2 -110.6(7)
C19 C20 O4 Ni2 67.8(8)
Ni2 O5 C21 C22 -175.6(5)
Ni2 O5 C21 C26 4.2(10)
O5 C21 C22 C23 179.4(6)
C26 C21 C22 C23 -0.4(10)
C21 C22 C23 C24 1.7(11)
C22 C23 C24 C25 -2.4(11)
C23 C24 C25 C26 1.8(11)
C24 C25 C26 C27 -178.4(7)
C24 C25 C26 C21 -0.4(11)
O5 C21 C26 C25 180.0(6)
C22 C21 C26 C25 -0.3(10)
O5 C21 C26 C27 -2.3(11)
C22 C21 C26 C27 177.5(7)
C25 C26 C27 N3 174.9(7)
C21 C26 C27 N3 -2.9(12)
C26 C27 N3 C28 -174.2(7)
C26 C27 N3 Ni2 5.2(11)
C27 N3 C28 C29 95.5(7)
Ni2 N3 C28 C29 -83.9(7)
C30 O6 C29 C28 166.0(7)
N3 C28 C29 O6 -71.0(8)
